data_1544055
loop_
_publ_author_name
'Rakesh Kumar Gupta'
'Rampal Pandey'
'Amit Kumar'
'K.V. Ramanujachary'
'Samuel E. Lofland'
'Daya Shankar Pandey'

_publ_section_title
;
 Structural diversity in heteroleptic dipyrrinato copper(II) complexes
;
_journal_name_full 'Inorganica Chimica Acta'
_journal_page_first 518
_journal_page_last 527
_journal_paper_doi 10.1016/j.ica.2013.09.044
_journal_volume 409B
_journal_year 2014
_chemical_formula_moiety 'C50 H50 Cu3 N4 O10'
_chemical_formula_sum 'C50 H50 Cu3 N4 O10'
_chemical_formula_weight 1057.56
_space_group_IT_number 14
_symmetry_cell_setting monoclinic
_symmetry_Int_Tables_number 14
_symmetry_space_group_name_Hall '-P 2yn'
_symmetry_space_group_name_H-M 'P 1 21/n 1'
_atom_sites_solution_hydrogens geom
_atom_sites_solution_primary direct
_atom_sites_solution_secondary difmap
_cell_angle_alpha 90.00
_cell_angle_beta 91.65(3)
_cell_angle_gamma 90.00
_cell_formula_units_Z 4
_cell_length_a 8.8013(18)
_cell_length_b 24.965(5)
_cell_length_c 22.396(5)
_cell_measurement_reflns_used 11089
_cell_measurement_temperature 293(2)
_cell_measurement_theta_max 27.300
_cell_measurement_theta_min 0.736
_cell_volume 4918.9(18)
_computing_structure_refinement 'SHELXL-97 (Sheldrick, 1997)'
_computing_structure_solution 'SHELXS-97 (Sheldrick, 1990)'
_diffrn_ambient_temperature 293(2)
_diffrn_measured_fraction_theta_full 0.986
_diffrn_measured_fraction_theta_max 0.986
_diffrn_radiation_monochromator graphite
_diffrn_radiation_type MoK\a
_diffrn_radiation_wavelength 0.71073
_diffrn_reflns_av_R_equivalents 0.0756
_diffrn_reflns_av_sigmaI/netI 0.0774
_diffrn_reflns_limit_h_max 11
_diffrn_reflns_limit_h_min -11
_diffrn_reflns_limit_k_max 26
_diffrn_reflns_limit_k_min -32
_diffrn_reflns_limit_l_max 28
_diffrn_reflns_limit_l_min -28
_diffrn_reflns_number 43817
_diffrn_reflns_theta_full 27.30
_diffrn_reflns_theta_max 27.30
_diffrn_reflns_theta_min 3.00
_diffrn_source 'fine-focus sealed tube'
_exptl_absorpt_coefficient_mu 1.346
_exptl_absorpt_correction_type none
_exptl_crystal_colour 'red green'
_exptl_crystal_density_diffrn 1.428
_exptl_crystal_density_method 'not measured'
_exptl_crystal_description block
_exptl_crystal_F_000 2180
_exptl_crystal_size_max 0.22
_exptl_crystal_size_mid 0.21
_exptl_crystal_size_min 0.20
_refine_diff_density_max 0.929
_refine_diff_density_min -1.305
_refine_diff_density_rms 0.158
_refine_ls_extinction_coef 0.0059(10)
_refine_ls_extinction_expression Fc^*^=kFc[1+0.001xFc^2^\l^3^/sin(2\q)]^-1/4^
_refine_ls_extinction_method SHELXL
_refine_ls_goodness_of_fit_ref 1.076
_refine_ls_hydrogen_treatment mixed
_refine_ls_matrix_type full
_refine_ls_number_parameters 615
_refine_ls_number_reflns 10937
_refine_ls_number_restraints 0
_refine_ls_restrained_S_all 1.076
_refine_ls_R_factor_all 0.1298
_refine_ls_R_factor_gt 0.0835
_refine_ls_shift/su_max 0.04
_refine_ls_shift/su_mean 0.007
_refine_ls_structure_factor_coef Fsqd
_refine_ls_weighting_details 'calc w=1/[\s^2^(Fo^2^)+(0.1741P)^2^+6.4999P] where P=(Fo^2^+2Fc^2^)/3'
_refine_ls_weighting_scheme calc
_refine_ls_wR_factor_gt 0.2375
_refine_ls_wR_factor_ref 0.231
_reflns_number_gt 6291
_reflns_number_total 11089
_reflns_threshold_expression >2sigma(I)
_cod_data_source_file ICA-2014-409B-518-527-3.cif
_cod_data_source_block 3
_cod_depositor_comments
;
The following automatic conversions were performed:

'_journal_paper_doi' value
'http://dx.doi.org/10.1016/j.ica.2013.09.044' was changed to
'10.1016/j.ica.2013.09.044'.

Automatic conversion script
Id: cif_fix_values 6433 2018-09-21 13:16:33Z andrius 
;
_cod_original_cell_volume 4918.9(17)
_cod_original_sg_symbol_H-M 'P 21/n'
_cod_database_code 1544055

loop_
_symmetry_equiv_pos_as_xyz
'x, y, z'
'-x+1/2, y+1/2, -z+1/2'
'-x, -y, -z'
'x-1/2, -y-1/2, z-1/2'

loop_
_atom_site_label
_atom_site_type_symbol
_atom_site_fract_x
_atom_site_fract_y
_atom_site_fract_z
_atom_site_U_iso_or_equiv
_atom_site_adp_type
_atom_site_occupancy
_atom_site_symmetry_multiplicity
_atom_site_calc_flag
_atom_site_refinement_flags
_atom_site_disorder_assembly
_atom_site_disorder_group
Cu2 Cu 0.43761(9) 0.15253(3) 0.70133(3) 0.0470(3) Uani 1 1 d . . .
Cu1 Cu -0.00814(10) 0.50319(3) 0.91818(4) 0.0484(3) Uani 1 1 d . . .
Cu3 Cu 0.45459(11) 0.06824(3) 0.90562(4) 0.0549(3) Uani 1 1 d . . .
N1 N -0.1219(7) 0.4424(2) 0.8819(2) 0.0488(12) Uani 1 1 d . . .
N2 N 0.1684(7) 0.4571(2) 0.9370(2) 0.0526(13) Uani 1 1 d . . .
O2 O 0.1057(6) 0.56080(19) 0.9573(2) 0.0606(13) Uani 1 1 d . . .
O1 O -0.1782(6) 0.55038(19) 0.8970(2) 0.0595(12) Uani 1 1 d . . .
C9 C -0.0576(8) 0.3943(2) 0.8627(3) 0.0492(15) Uani 1 1 d . . .
C10 C 0.0923(7) 0.3782(2) 0.8764(3) 0.0447(13) Uani 1 1 d . . .
C11 C 0.1981(8) 0.4072(2) 0.9120(3) 0.0474(14) Uani 1 1 d . . .
C6 C -0.2695(8) 0.4417(3) 0.8649(3) 0.0575(17) Uani 1 1 d . . .
H6 H -0.3375 0.4694 0.8719 0.069 Uiso 1 1 calc R . .
C14 C 0.2944(9) 0.4694(3) 0.9705(3) 0.0574(17) Uani 1 1 d . . .
H14 H 0.3059 0.5008 0.9925 0.069 Uiso 1 1 calc R . .
C12 C 0.3478(9) 0.3903(3) 0.9307(3) 0.0589(17) Uani 1 1 d . . .
H12 H 0.3963 0.3589 0.9197 0.071 Uiso 1 1 calc R . .
C8 C -0.1754(9) 0.3643(3) 0.8326(3) 0.0606(18) Uani 1 1 d . . .
H8 H -0.1648 0.3310 0.8144 0.073 Uiso 1 1 calc R . .
C7 C -0.3080(10) 0.3939(3) 0.8355(4) 0.071(2) Uani 1 1 d . . .
H7 H -0.4038 0.3840 0.8207 0.085 Uiso 1 1 calc R . .
C13 C 0.4057(9) 0.4292(3) 0.9680(4) 0.0644(19) Uani 1 1 d . . .
H13 H 0.5001 0.4290 0.9877 0.077 Uiso 1 1 calc R . .
C18 C 0.2595(8) 0.2259(2) 0.8161(3) 0.0472(14) Uani 1 1 d . . .
C19 C 0.1754(10) 0.2289(3) 0.8662(3) 0.0619(19) Uani 1 1 d . . .
H19 H 0.1575 0.1980 0.8880 0.074 Uiso 1 1 calc R . .
C20 C 0.1157(10) 0.2778(3) 0.8854(3) 0.063(2) Uani 1 1 d . . .
H20 H 0.0567 0.2788 0.9192 0.075 Uiso 1 1 calc R . .
C15 C 0.1440(8) 0.3249(3) 0.8543(3) 0.0496(15) Uani 1 1 d . . .
C17 C 0.2856(11) 0.2724(3) 0.7843(3) 0.069(2) Uani 1 1 d . . .
H17 H 0.3421 0.2710 0.7499 0.083 Uiso 1 1 calc R . .
C16 C 0.2280(12) 0.3212(3) 0.8034(3) 0.075(3) Uani 1 1 d . . .
H16 H 0.2465 0.3519 0.7814 0.090 Uiso 1 1 calc R . .
C4 C 0.0645(9) 0.6103(3) 0.9607(3) 0.0563(17) Uani 1 1 d . . .
C3 C -0.0722(9) 0.6304(3) 0.9380(3) 0.0594(18) Uani 1 1 d . . .
H3 H -0.0898 0.6669 0.9429 0.071 Uiso 1 1 calc R . .
C2 C -0.1853(9) 0.6010(3) 0.9086(3) 0.0561(17) Uani 1 1 d . . .
C1 C -0.3319(10) 0.6285(3) 0.8882(5) 0.077(2) Uani 1 1 d . . .
H1A H -0.3423 0.6267 0.8455 0.115 Uiso 1 1 calc R . .
H1B H -0.3293 0.6654 0.9006 0.115 Uiso 1 1 calc R . .
H1C H -0.4168 0.6109 0.9057 0.115 Uiso 1 1 calc R . .
C5 C 0.1785(11) 0.6464(3) 0.9921(4) 0.068(2) Uani 1 1 d . . .
H5A H 0.1832 0.6379 1.0339 0.102 Uiso 1 1 calc R . .
H5B H 0.1481 0.6830 0.9869 0.102 Uiso 1 1 calc R . .
H5C H 0.2768 0.6412 0.9755 0.102 Uiso 1 1 calc R . .
O3 O 0.3172(7) 0.17900(18) 0.7955(2) 0.0621(13) Uani 1 1 d . . .
H3A H 0.3020 0.1551 0.8197 0.093 Uiso 1 1 calc R . .
O6 O 0.8430(8) 0.4376(2) 0.5124(2) 0.0757(17) Uani 1 1 d . . .
H6A H 0.8517 0.4649 0.5326 0.113 Uiso 1 1 calc R . .
C35 C 0.6336(8) 0.3149(2) 0.6076(3) 0.0494(15) Uani 1 1 d . . .
C36 C 0.6660(10) 0.3639(3) 0.6358(3) 0.064(2) Uani 1 1 d . . .
H36 H 0.6417 0.3689 0.6756 0.077 Uiso 1 1 calc R . .
C38 C 0.7751(9) 0.3983(3) 0.5453(3) 0.0572(18) Uani 1 1 d . . .
C37 C 0.7352(10) 0.4056(3) 0.6042(3) 0.065(2) Uani 1 1 d . . .
H37 H 0.7543 0.4383 0.6229 0.078 Uiso 1 1 calc R . .
C40 C 0.6715(10) 0.3097(3) 0.5481(3) 0.0604(19) Uani 1 1 d . . .
H40 H 0.6490 0.2778 0.5283 0.072 Uiso 1 1 calc R . .
C39 C 0.7417(11) 0.3504(3) 0.5173(3) 0.067(2) Uani 1 1 d . . .
H39 H 0.7664 0.3454 0.4776 0.080 Uiso 1 1 calc R . .
N4 N 0.6186(7) 0.1981(2) 0.7162(2) 0.0510(13) Uani 1 1 d . . .
N3 N 0.3414(6) 0.2101(2) 0.6523(2) 0.0466(12) Uani 1 1 d . . .
C26 C 0.1955(8) 0.2125(3) 0.6347(3) 0.0553(16) Uani 1 1 d . . .
H26 H 0.1219 0.1879 0.6457 0.066 Uiso 1 1 calc R . .
C31 C 0.6632(8) 0.2429(3) 0.6833(3) 0.0498(15) Uani 1 1 d . . .
C29 C 0.4154(8) 0.2535(2) 0.6267(3) 0.0466(14) Uani 1 1 d . . .
C30 C 0.5662(8) 0.2685(2) 0.6410(3) 0.0471(14) Uani 1 1 d . . .
C32 C 0.8130(9) 0.2580(3) 0.7023(3) 0.0585(17) Uani 1 1 d . . .
H32 H 0.8696 0.2863 0.6876 0.070 Uiso 1 1 calc R . .
C28 C 0.3049(10) 0.2826(3) 0.5923(3) 0.0592(18) Uani 1 1 d . . .
H28 H 0.3228 0.3134 0.5703 0.071 Uiso 1 1 calc R . .
C34 C 0.7376(9) 0.1872(3) 0.7538(3) 0.0628(19) Uani 1 1 d . . .
H34 H 0.7388 0.1592 0.7812 0.075 Uiso 1 1 calc R . .
C27 C 0.1673(10) 0.2574(3) 0.5971(4) 0.065(2) Uani 1 1 d . . .
H27 H 0.0749 0.2676 0.5793 0.078 Uiso 1 1 calc R . .
C33 C 0.8581(10) 0.2225(3) 0.7468(4) 0.072(2) Uani 1 1 d . . .
H33 H 0.9506 0.2223 0.7679 0.086 Uiso 1 1 calc R . .
O5 O 0.5457(6) 0.09334(18) 0.7418(2) 0.0591(13) Uani 1 1 d . . .
O4 O 0.2636(6) 0.10470(18) 0.6833(2) 0.0586(12) Uani 1 1 d . . .
C24 C 0.5138(9) 0.0440(3) 0.7367(3) 0.0511(15) Uani 1 1 d . . .
C23 C 0.3848(9) 0.0227(3) 0.7099(3) 0.0554(16) Uani 1 1 d . . .
H23 H 0.3774 -0.0144 0.7069 0.067 Uiso 1 1 calc R . .
C22 C 0.2632(8) 0.0539(3) 0.6869(3) 0.0507(15) Uani 1 1 d . . .
C21 C 0.1179(10) 0.0260(3) 0.6664(5) 0.075(2) Uani 1 1 d . . .
H21A H 0.0343 0.0396 0.6885 0.112 Uiso 1 1 calc R . .
H21B H 0.1276 -0.0118 0.6732 0.112 Uiso 1 1 calc R . .
H21C H 0.0997 0.0325 0.6246 0.112 Uiso 1 1 calc R . .
O7 O 0.2625(6) 0.08774(19) 0.8672(2) 0.0613(13) Uani 1 1 d . . .
O8 O 0.4198(8) -0.00734(19) 0.8950(3) 0.0739(16) Uani 1 1 d . . .
O9 O 0.4976(6) 0.14373(19) 0.9061(2) 0.0625(13) Uani 1 1 d . . .
O10 O 0.6505(7) 0.0487(2) 0.9387(3) 0.0702(15) Uani 1 1 d . . .
C47 C 0.6254(10) 0.1653(3) 0.9215(3) 0.0615(19) Uani 1 1 d . . .
C48 C 0.7491(10) 0.1372(4) 0.9445(4) 0.074(2) Uani 1 1 d . . .
H48 H 0.8345 0.1571 0.9557 0.088 Uiso 1 1 calc R . .
C49 C 0.7583(11) 0.0826(4) 0.9525(4) 0.071(2) Uani 1 1 d . . .
C50 C 0.8998(12) 0.0568(5) 0.9800(5) 0.105(4) Uani 1 1 d . . .
H50A H 0.8722 0.0347 1.0131 0.157 Uiso 1 1 calc R . .
H50B H 0.9689 0.0842 0.9938 0.157 Uiso 1 1 calc R . .
H50C H 0.9479 0.0352 0.9506 0.157 Uiso 1 1 calc R . .
C46 C 0.6306(13) 0.2257(3) 0.9151(5) 0.098(3) Uani 1 1 d . . .
H46A H 0.5767 0.2361 0.8791 0.146 Uiso 1 1 calc R . .
H46B H 0.7344 0.2372 0.9134 0.146 Uiso 1 1 calc R . .
H46C H 0.5840 0.2420 0.9488 0.146 Uiso 1 1 calc R . .
C42 C 0.1609(10) 0.0552(3) 0.8472(3) 0.0645(19) Uani 1 1 d . . .
C44 C 0.3016(13) -0.0282(3) 0.8719(4) 0.079(3) Uani 1 1 d . . .
C41 C 0.0214(11) 0.0814(4) 0.8191(5) 0.090(3) Uani 1 1 d . . .
H41A H -0.0238 0.1048 0.8476 0.134 Uiso 1 1 calc R . .
H41B H -0.0504 0.0543 0.8070 0.134 Uiso 1 1 calc R . .
H41C H 0.0501 0.1018 0.7849 0.134 Uiso 1 1 calc R . .
C43 C 0.1751(12) -0.0003(4) 0.8504(4) 0.080(3) Uani 1 1 d . . .
H43 H 0.0923 -0.0205 0.8369 0.096 Uiso 1 1 calc R . .
C45 C 0.3087(18) -0.0895(4) 0.8662(7) 0.132(5) Uani 1 1 d . . .
H45A H 0.3711 -0.0989 0.8333 0.198 Uiso 1 1 calc R . .
H45B H 0.2080 -0.1034 0.8592 0.198 Uiso 1 1 calc R . .
H45C H 0.3514 -0.1045 0.9024 0.198 Uiso 1 1 calc R . .
C25 C 0.6352(10) 0.0063(3) 0.7634(4) 0.069(2) Uani 1 1 d . . .
H25A H 0.7284 0.0110 0.7428 0.103 Uiso 1 1 calc R . .
H25B H 0.6016 -0.0301 0.7592 0.103 Uiso 1 1 calc R . .
H25C H 0.6517 0.0145 0.8050 0.103 Uiso 1 1 calc R . .

loop_
_atom_site_aniso_label
_atom_site_aniso_U_11
_atom_site_aniso_U_22
_atom_site_aniso_U_33
_atom_site_aniso_U_23
_atom_site_aniso_U_13
_atom_site_aniso_U_12
Cu2 0.0456(5) 0.0389(4) 0.0564(5) 0.0005(3) -0.0016(3) -0.0025(3)
Cu1 0.0473(5) 0.0426(4) 0.0555(5) -0.0041(3) 0.0027(4) 0.0032(3)
Cu3 0.0567(6) 0.0402(5) 0.0674(6) -0.0003(3) -0.0045(4) 0.0094(3)
N1 0.047(3) 0.041(3) 0.058(3) -0.001(2) -0.001(2) 0.002(2)
N2 0.054(4) 0.049(3) 0.054(3) -0.007(2) -0.003(3) 0.002(2)
O2 0.055(3) 0.051(3) 0.075(3) -0.008(2) -0.009(3) 0.003(2)
O1 0.058(3) 0.047(2) 0.073(3) -0.007(2) 0.001(2) 0.005(2)
C9 0.052(4) 0.042(3) 0.054(3) -0.004(3) 0.003(3) -0.002(3)
C10 0.043(4) 0.046(3) 0.045(3) 0.004(3) 0.002(3) 0.003(3)
C11 0.042(4) 0.044(3) 0.056(3) 0.001(3) 0.003(3) 0.006(3)
C6 0.046(4) 0.053(4) 0.073(4) -0.005(3) -0.003(3) 0.003(3)
C14 0.053(4) 0.055(4) 0.065(4) 0.000(3) -0.003(3) -0.007(3)
C12 0.052(4) 0.056(4) 0.069(4) 0.003(3) 0.006(3) 0.009(3)
C8 0.063(5) 0.050(4) 0.068(4) -0.014(3) -0.005(4) 0.000(3)
C7 0.053(5) 0.069(5) 0.089(5) -0.003(4) -0.011(4) -0.004(4)
C13 0.049(5) 0.070(5) 0.073(5) 0.003(4) -0.006(4) 0.002(3)
C18 0.051(4) 0.044(3) 0.047(3) 0.001(3) -0.003(3) 0.007(3)
C19 0.077(6) 0.051(4) 0.058(4) 0.015(3) 0.015(4) 0.016(3)
C20 0.085(6) 0.047(4) 0.057(4) 0.007(3) 0.017(4) 0.012(3)
C15 0.054(4) 0.044(3) 0.051(3) -0.002(3) 0.000(3) 0.003(3)
C17 0.097(7) 0.045(4) 0.068(4) 0.001(3) 0.038(4) 0.007(4)
C16 0.122(8) 0.041(4) 0.063(4) -0.003(3) 0.032(5) 0.002(4)
C4 0.067(5) 0.042(3) 0.060(4) -0.004(3) 0.012(3) 0.000(3)
C3 0.064(5) 0.036(3) 0.079(5) -0.002(3) 0.007(4) 0.007(3)
C2 0.058(5) 0.048(4) 0.063(4) 0.009(3) 0.008(3) 0.006(3)
C1 0.064(6) 0.054(4) 0.111(7) 0.014(4) 0.003(5) 0.011(4)
C5 0.082(6) 0.051(4) 0.070(5) -0.009(3) -0.006(4) -0.003(4)
O3 0.087(4) 0.044(2) 0.056(3) 0.000(2) 0.019(3) 0.015(2)
O6 0.105(5) 0.059(3) 0.064(3) -0.006(2) 0.016(3) -0.035(3)
C35 0.054(4) 0.040(3) 0.054(3) 0.004(3) 0.002(3) -0.010(3)
C36 0.089(6) 0.047(4) 0.059(4) -0.012(3) 0.011(4) -0.014(4)
C38 0.070(5) 0.048(3) 0.053(4) 0.004(3) 0.002(3) -0.024(3)
C37 0.093(6) 0.043(3) 0.059(4) -0.008(3) 0.006(4) -0.022(4)
C40 0.082(6) 0.046(3) 0.054(4) -0.012(3) 0.014(4) -0.020(3)
C39 0.093(7) 0.062(4) 0.047(3) -0.010(3) 0.022(4) -0.025(4)
N4 0.045(3) 0.056(3) 0.052(3) 0.002(2) -0.002(2) -0.004(2)
N3 0.045(3) 0.042(3) 0.052(3) -0.001(2) -0.001(2) -0.002(2)
C26 0.039(4) 0.055(4) 0.072(4) 0.001(3) -0.001(3) -0.002(3)
C31 0.047(4) 0.045(3) 0.056(3) 0.000(3) -0.002(3) -0.013(3)
C29 0.047(4) 0.043(3) 0.051(3) 0.000(3) 0.003(3) -0.002(3)
C30 0.058(4) 0.038(3) 0.046(3) -0.009(2) 0.004(3) -0.002(3)
C32 0.051(4) 0.054(4) 0.071(4) -0.006(3) 0.003(3) -0.014(3)
C28 0.074(5) 0.039(3) 0.064(4) 0.006(3) -0.005(4) 0.005(3)
C34 0.063(5) 0.060(4) 0.064(4) 0.003(3) -0.017(4) -0.002(3)
C27 0.057(5) 0.063(4) 0.075(5) 0.006(4) -0.010(4) 0.012(4)
C33 0.061(5) 0.068(5) 0.085(5) 0.001(4) -0.023(4) -0.012(4)
O5 0.058(3) 0.044(2) 0.075(3) -0.004(2) -0.011(3) 0.004(2)
O4 0.053(3) 0.044(2) 0.079(3) 0.000(2) -0.002(2) -0.002(2)
C24 0.059(4) 0.042(3) 0.052(3) -0.003(3) 0.002(3) 0.004(3)
C23 0.057(4) 0.042(3) 0.068(4) 0.007(3) 0.012(3) -0.008(3)
C22 0.050(4) 0.044(3) 0.058(4) -0.006(3) 0.007(3) -0.002(3)
C21 0.058(5) 0.054(4) 0.111(7) -0.010(4) -0.002(5) -0.009(3)
O7 0.061(3) 0.052(3) 0.070(3) 0.000(2) -0.010(3) -0.006(2)
O8 0.091(5) 0.039(2) 0.091(4) 0.000(2) 0.002(3) 0.008(3)
O9 0.057(3) 0.046(2) 0.084(3) 0.003(2) -0.012(3) 0.003(2)
O10 0.063(4) 0.061(3) 0.087(4) 0.005(3) -0.004(3) 0.015(3)
C47 0.070(5) 0.052(4) 0.063(4) -0.010(3) -0.004(4) -0.008(3)
C48 0.057(5) 0.082(6) 0.081(5) -0.007(4) -0.015(4) -0.006(4)
C49 0.067(6) 0.085(6) 0.062(4) 0.005(4) -0.007(4) 0.015(4)
C50 0.059(6) 0.136(9) 0.118(8) 0.015(7) -0.021(6) 0.026(6)
C46 0.106(9) 0.055(5) 0.131(8) -0.002(5) -0.023(7) -0.021(5)
C42 0.066(5) 0.072(5) 0.057(4) -0.001(4) 0.011(4) -0.008(4)
C44 0.095(7) 0.049(4) 0.094(6) -0.006(4) 0.007(5) -0.010(4)
C41 0.065(6) 0.110(7) 0.093(6) 0.001(6) -0.019(5) 0.001(5)
C43 0.084(7) 0.073(5) 0.083(6) -0.009(4) 0.011(5) -0.027(5)
C45 0.164(14) 0.044(5) 0.188(13) -0.010(6) 0.004(11) -0.018(6)
C25 0.072(6) 0.053(4) 0.080(5) 0.009(4) -0.012(4) 0.008(4)

loop_
_atom_type_symbol
_atom_type_description
_atom_type_scat_dispersion_real
_atom_type_scat_dispersion_imag
_atom_type_scat_source
C C 0.0033 0.0016 'International Tables Vol C Tables 4.2.6.8 and 6.1.1.4'
H H 0.0000 0.0000 'International Tables Vol C Tables 4.2.6.8 and 6.1.1.4'
N N 0.0061 0.0033 'International Tables Vol C Tables 4.2.6.8 and 6.1.1.4'
O O 0.0106 0.0060 'International Tables Vol C Tables 4.2.6.8 and 6.1.1.4'
Cu Cu 0.3201 1.2651 'International Tables Vol C Tables 4.2.6.8 and 6.1.1.4'

loop_
_geom_angle_atom_site_label_1
_geom_angle_atom_site_label_2
_geom_angle_atom_site_label_3
_geom_angle
_geom_angle_site_symmetry_1
_geom_angle_site_symmetry_3
O5 Cu2 O4 90.1(2) . .
O5 Cu2 N4 88.7(2) . .
O4 Cu2 N4 176.8(2) . .
O5 Cu2 N3 173.5(2) . .
O4 Cu2 N3 90.5(2) . .
N4 Cu2 N3 90.4(2) . .
O2 Cu1 O1 92.6(2) . .
O2 Cu1 N2 86.7(2) . .
O1 Cu1 N2 177.7(2) . .
O2 Cu1 N1 177.2(2) . .
O1 Cu1 N1 89.3(2) . .
N2 Cu1 N1 91.5(2) . .
O10 Cu3 O9 94.2(2) . .
O10 Cu3 O8 86.3(3) . .
O9 Cu3 O8 172.8(3) . .
O10 Cu3 O7 176.3(2) . .
O9 Cu3 O7 85.7(2) . .
O8 Cu3 O7 93.3(2) . .
C6 N1 C9 107.4(6) . .
C6 N1 Cu1 126.8(5) . .
C9 N1 Cu1 125.4(5) . .
C14 N2 C11 105.4(6) . .
C14 N2 Cu1 127.8(5) . .
C11 N2 Cu1 126.3(4) . .
C4 O2 Cu1 126.3(5) . .
C2 O1 Cu1 125.7(5) . .
N1 C9 C10 124.3(6) . .
N1 C9 C8 107.4(6) . .
C10 C9 C8 128.0(6) . .
C11 C10 C9 125.3(6) . .
C11 C10 C15 116.2(6) . .
C9 C10 C15 118.4(6) . .
N2 C11 C10 123.9(6) . .
N2 C11 C12 109.1(6) . .
C10 C11 C12 126.9(6) . .
N1 C6 C7 111.3(7) . .
N1 C6 H6 124.4 . .
C7 C6 H6 124.4 . .
N2 C14 C13 112.0(6) . .
N2 C14 H14 124.0 . .
C13 C14 H14 124.0 . .
C13 C12 C11 107.0(6) . .
C13 C12 H12 126.5 . .
C11 C12 H12 126.5 . .
C7 C8 C9 107.3(6) . .
C7 C8 H8 126.3 . .
C9 C8 H8 126.3 . .
C8 C7 C6 106.5(7) . .
C8 C7 H7 126.7 . .
C6 C7 H7 126.7 . .
C12 C13 C14 106.5(7) . .
C12 C13 H13 126.8 . .
C14 C13 H13 126.8 . .
O3 C18 C19 122.9(6) . .
O3 C18 C17 118.5(6) . .
C19 C18 C17 118.6(6) . .
C18 C19 C20 121.2(6) . .
C18 C19 H19 119.4 . .
C20 C19 H19 119.4 . .
C15 C20 C19 120.5(7) . .
C15 C20 H20 119.8 . .
C19 C20 H20 119.8 . .
C16 C15 C20 117.6(6) . .
C16 C15 C10 120.6(6) . .
C20 C15 C10 121.7(6) . .
C18 C17 C16 120.6(7) . .
C18 C17 H17 119.7 . .
C16 C17 H17 119.7 . .
C15 C16 C17 121.5(7) . .
C15 C16 H16 119.3 . .
C17 C16 H16 119.3 . .
O2 C4 C3 124.5(7) . .
O2 C4 C5 114.5(7) . .
C3 C4 C5 121.0(6) . .
C2 C3 C4 125.8(6) . .
C2 C3 H3 117.1 . .
C4 C3 H3 117.1 . .
O1 C2 C3 125.1(7) . .
O1 C2 C1 115.4(7) . .
C3 C2 C1 119.5(7) . .
C2 C1 H1A 109.5 . .
C2 C1 H1B 109.5 . .
H1A C1 H1B 109.5 . .
C2 C1 H1C 109.5 . .
H1A C1 H1C 109.5 . .
H1B C1 H1C 109.5 . .
C4 C5 H5A 109.5 . .
C4 C5 H5B 109.5 . .
H5A C5 H5B 109.5 . .
C4 C5 H5C 109.5 . .
H5A C5 H5C 109.5 . .
H5B C5 H5C 109.5 . .
C18 O3 H3A 109.5 . .
C38 O6 H6A 109.5 . .
C40 C35 C36 117.6(6) . .
C40 C35 C30 120.8(6) . .
C36 C35 C30 121.6(6) . .
C35 C36 C37 120.2(7) . .
C35 C36 H36 119.9 . .
C37 C36 H36 119.9 . .
O6 C38 C39 117.8(6) . .
O6 C38 C37 122.8(6) . .
C39 C38 C37 119.4(6) . .
C38 C37 C36 120.4(6) . .
C38 C37 H37 119.8 . .
C36 C37 H37 119.8 . .
C39 C40 C35 122.2(6) . .
C39 C40 H40 118.9 . .
C35 C40 H40 118.9 . .
C38 C39 C40 120.2(6) . .
C38 C39 H39 119.9 . .
C40 C39 H39 119.9 . .
C34 N4 C31 105.3(6) . .
C34 N4 Cu2 126.5(5) . .
C31 N4 Cu2 127.3(4) . .
C26 N3 C29 107.5(5) . .
C26 N3 Cu2 126.0(5) . .
C29 N3 Cu2 126.3(4) . .
N3 C26 C27 111.2(7) . .
N3 C26 H26 124.4 . .
C27 C26 H26 124.4 . .
N4 C31 C30 122.8(6) . .
N4 C31 C32 108.9(6) . .
C30 C31 C32 128.2(6) . .
N3 C29 C30 124.1(6) . .
N3 C29 C28 107.4(6) . .
C30 C29 C28 127.9(6) . .
C31 C30 C29 125.6(6) . .
C31 C30 C35 116.2(6) . .
C29 C30 C35 118.1(6) . .
C33 C32 C31 106.8(6) . .
C33 C32 H32 126.6 . .
C31 C32 H32 126.6 . .
C27 C28 C29 108.4(6) . .
C27 C28 H28 125.8 . .
C29 C28 H28 125.8 . .
N4 C34 C33 112.4(7) . .
N4 C34 H34 123.8 . .
C33 C34 H34 123.8 . .
C28 C27 C26 105.6(6) . .
C28 C27 H27 127.2 . .
C26 C27 H27 127.2 . .
C32 C33 C34 106.5(7) . .
C32 C33 H33 126.8 . .
C34 C33 H33 126.8 . .
C24 O5 Cu2 125.8(4) . .
C22 O4 Cu2 126.4(5) . .
O5 C24 C23 126.4(6) . .
O5 C24 C25 114.3(6) . .
C23 C24 C25 119.3(6) . .
C24 C23 C22 123.6(6) . .
C24 C23 H23 118.2 . .
C22 C23 H23 118.2 . .
O4 C22 C23 124.9(6) . .
O4 C22 C21 116.3(6) . .
C23 C22 C21 118.8(6) . .
C22 C21 H21A 109.5 . .
C22 C21 H21B 109.5 . .
H21A C21 H21B 109.5 . .
C22 C21 H21C 109.5 . .
H21A C21 H21C 109.5 . .
H21B C21 H21C 109.5 . .
C42 O7 Cu3 126.1(5) . .
C44 O8 Cu3 125.6(6) . .
C47 O9 Cu3 125.6(5) . .
C49 O10 Cu3 124.5(5) . .
O9 C47 C48 124.2(7) . .
O9 C47 C46 114.8(7) . .
C48 C47 C46 120.9(8) . .
C49 C48 C47 126.4(8) . .
C49 C48 H48 116.8 . .
C47 C48 H48 116.8 . .
O10 C49 C48 125.0(7) . .
O10 C49 C50 113.9(8) . .
C48 C49 C50 121.2(9) . .
C49 C50 H50A 109.5 . .
C49 C50 H50B 109.5 . .
H50A C50 H50B 109.5 . .
C49 C50 H50C 109.5 . .
H50A C50 H50C 109.5 . .
H50B C50 H50C 109.5 . .
C47 C46 H46A 109.5 . .
C47 C46 H46B 109.5 . .
H46A C46 H46B 109.5 . .
C47 C46 H46C 109.5 . .
H46A C46 H46C 109.5 . .
H46B C46 H46C 109.5 . .
O7 C42 C43 123.5(8) . .
O7 C42 C41 115.0(8) . .
C43 C42 C41 121.5(8) . .
O8 C44 C43 125.4(8) . .
O8 C44 C45 114.2(10) . .
C43 C44 C45 120.3(10) . .
C42 C41 H41A 109.5 . .
C42 C41 H41B 109.5 . .
H41A C41 H41B 109.5 . .
C42 C41 H41C 109.5 . .
H41A C41 H41C 109.5 . .
H41B C41 H41C 109.5 . .
C44 C43 C42 126.0(8) . .
C44 C43 H43 117.0 . .
C42 C43 H43 117.0 . .
C44 C45 H45A 109.5 . .
C44 C45 H45B 109.5 . .
H45A C45 H45B 109.5 . .
C44 C45 H45C 109.5 . .
H45A C45 H45C 109.5 . .
H45B C45 H45C 109.5 . .
C24 C25 H25A 109.5 . .
C24 C25 H25B 109.5 . .
H25A C25 H25B 109.5 . .
C24 C25 H25C 109.5 . .
H25A C25 H25C 109.5 . .
H25B C25 H25C 109.5 . .

loop_
_geom_bond_atom_site_label_1
_geom_bond_atom_site_label_2
_geom_bond_distance
_geom_bond_site_symmetry_2
Cu2 O5 1.965(5) .
Cu2 O4 1.975(5) .
Cu2 N4 1.977(6) .
Cu2 N3 1.983(5) .
Cu1 O2 1.947(5) .
Cu1 O1 1.952(5) .
Cu1 N2 1.970(6) .
Cu1 N1 1.980(5) .
Cu3 O10 1.920(5) .
Cu3 O9 1.922(5) .
Cu3 O8 1.925(5) .
Cu3 O7 1.937(5) .
N1 C6 1.343(9) .
N1 C9 1.400(8) .
N2 C14 1.356(9) .
N2 C11 1.393(8) .
O2 C4 1.291(8) .
O1 C2 1.291(8) .
C9 C10 1.404(9) .
C9 C8 1.432(10) .
C10 C11 1.409(9) .
C10 C15 1.495(9) .
C11 C12 1.435(10) .
C6 C7 1.400(10) .
C6 H6 0.9300 .
C14 C13 1.406(11) .
C14 H14 0.9300 .
C12 C13 1.369(11) .
C12 H12 0.9300 .
C8 C7 1.385(11) .
C8 H8 0.9300 .
C7 H7 0.9300 .
C13 H13 0.9300 .
C18 O3 1.363(7) .
C18 C19 1.363(10) .
C18 C17 1.384(9) .
C19 C20 1.401(10) .
C19 H19 0.9300 .
C20 C15 1.393(9) .
C20 H20 0.9300 .
C15 C16 1.380(10) .
C17 C16 1.390(10) .
C17 H17 0.9300 .
C16 H16 0.9300 .
C4 C3 1.387(11) .
C4 C5 1.507(10) .
C3 C2 1.388(10) .
C3 H3 0.9300 .
C2 C1 1.521(10) .
C1 H1A 0.9600 .
C1 H1B 0.9600 .
C1 H1C 0.9600 .
C5 H5A 0.9600 .
C5 H5B 0.9600 .
C5 H5C 0.9600 .
O3 H3A 0.8200 .
O6 C38 1.375(8) .
O6 H6A 0.8200 .
C35 C40 1.389(9) .
C35 C36 1.404(9) .
C35 C30 1.510(9) .
C36 C37 1.408(10) .
C36 H36 0.9300 .
C38 C39 1.379(9) .
C38 C37 1.386(10) .
C37 H37 0.9300 .
C40 C39 1.384(10) .
C40 H40 0.9300 .
C39 H39 0.9300 .
N4 C34 1.352(9) .
N4 C31 1.403(8) .
N3 C26 1.333(8) .
N3 C29 1.398(8) .
C26 C27 1.421(10) .
C26 H26 0.9300 .
C31 C30 1.409(9) .
C31 C32 1.425(9) .
C29 C30 1.406(9) .
C29 C28 1.423(9) .
C32 C33 1.383(11) .
C32 H32 0.9300 .
C28 C27 1.372(11) .
C28 H28 0.9300 .
C34 C33 1.392(11) .
C34 H34 0.9300 .
C27 H27 0.9300 .
C33 H33 0.9300 .
O5 C24 1.267(8) .
O4 C22 1.270(8) .
C24 C23 1.376(10) .
C24 C25 1.533(10) .
C23 C22 1.410(10) .
C23 H23 0.9300 .
C22 C21 1.516(10) .
C21 H21A 0.9600 .
C21 H21B 0.9600 .
C21 H21C 0.9600 .
O7 C42 1.280(9) .
O8 C44 1.261(11) .
O9 C47 1.285(9) .
O10 C49 1.302(11) .
C47 C48 1.382(12) .
C47 C46 1.515(11) .
C48 C49 1.377(12) .
C48 H48 0.9300 .
C49 C50 1.517(11) .
C50 H50A 0.9600 .
C50 H50B 0.9600 .
C50 H50C 0.9600 .
C46 H46A 0.9600 .
C46 H46B 0.9600 .
C46 H46C 0.9600 .
C42 C43 1.394(12) .
C42 C41 1.512(12) .
C44 C43 1.387(14) .
C44 C45 1.537(12) .
C41 H41A 0.9600 .
C41 H41B 0.9600 .
C41 H41C 0.9600 .
C43 H43 0.9300 .
C45 H45A 0.9600 .
C45 H45B 0.9600 .
C45 H45C 0.9600 .
C25 H25A 0.9600 .
C25 H25B 0.9600 .
C25 H25C 0.9600 .

loop_
_geom_torsion_atom_site_label_1
_geom_torsion_atom_site_label_2
_geom_torsion_atom_site_label_3
_geom_torsion_atom_site_label_4
_geom_torsion
_geom_torsion_site_symmetry_1
_geom_torsion_site_symmetry_2
_geom_torsion_site_symmetry_3
_geom_torsion_site_symmetry_4
O2 Cu1 N1 C6 119(5) . . . .
O1 Cu1 N1 C6 -12.3(6) . . . .
N2 Cu1 N1 C6 169.9(6) . . . .
O2 Cu1 N1 C9 -69(5) . . . .
O1 Cu1 N1 C9 159.6(5) . . . .
N2 Cu1 N1 C9 -18.2(6) . . . .
O2 Cu1 N2 C14 6.3(6) . . . .
O1 Cu1 N2 C14 78(5) . . . .
N1 Cu1 N2 C14 -171.5(6) . . . .
O2 Cu1 N2 C11 -164.4(6) . . . .
O1 Cu1 N2 C11 -92(5) . . . .
N1 Cu1 N2 C11 17.8(6) . . . .
O1 Cu1 O2 C4 -2.4(6) . . . .
N2 Cu1 O2 C4 175.4(6) . . . .
N1 Cu1 O2 C4 -134(5) . . . .
O2 Cu1 O1 C2 1.3(6) . . . .
N2 Cu1 O1 C2 -71(5) . . . .
N1 Cu1 O1 C2 179.1(6) . . . .
C6 N1 C9 C10 -174.5(6) . . . .
Cu1 N1 C9 C10 12.2(9) . . . .
C6 N1 C9 C8 0.5(8) . . . .
Cu1 N1 C9 C8 -172.8(5) . . . .
N1 C9 C10 C11 1.4(11) . . . .
C8 C9 C10 C11 -172.5(7) . . . .
N1 C9 C10 C15 178.2(6) . . . .
C8 C9 C10 C15 4.3(11) . . . .
C14 N2 C11 C10 176.4(6) . . . .
Cu1 N2 C11 C10 -11.2(10) . . . .
C14 N2 C11 C12 -0.9(8) . . . .
Cu1 N2 C11 C12 171.5(5) . . . .
C9 C10 C11 N2 -2.1(11) . . . .
C15 C10 C11 N2 -179.0(6) . . . .
C9 C10 C11 C12 174.8(7) . . . .
C15 C10 C11 C12 -2.1(10) . . . .
C9 N1 C6 C7 0.9(9) . . . .
Cu1 N1 C6 C7 174.0(5) . . . .
C11 N2 C14 C13 0.1(9) . . . .
Cu1 N2 C14 C13 -172.2(5) . . . .
N2 C11 C12 C13 1.5(8) . . . .
C10 C11 C12 C13 -175.8(7) . . . .
N1 C9 C8 C7 -1.6(9) . . . .
C10 C9 C8 C7 173.2(7) . . . .
C9 C8 C7 C6 2.1(9) . . . .
N1 C6 C7 C8 -1.9(10) . . . .
C11 C12 C13 C14 -1.4(9) . . . .
N2 C14 C13 C12 0.8(10) . . . .
O3 C18 C19 C20 -178.8(7) . . . .
C17 C18 C19 C20 0.2(12) . . . .
C18 C19 C20 C15 -1.5(13) . . . .
C19 C20 C15 C16 2.0(12) . . . .
C19 C20 C15 C10 -175.1(7) . . . .
C11 C10 C15 C16 -83.8(9) . . . .
C9 C10 C15 C16 99.1(9) . . . .
C11 C10 C15 C20 93.2(8) . . . .
C9 C10 C15 C20 -83.9(8) . . . .
O3 C18 C17 C16 179.5(8) . . . .
C19 C18 C17 C16 0.4(13) . . . .
C20 C15 C16 C17 -1.4(14) . . . .
C10 C15 C16 C17 175.7(8) . . . .
C18 C17 C16 C15 0.2(15) . . . .
Cu1 O2 C4 C3 2.1(11) . . . .
Cu1 O2 C4 C5 -178.1(5) . . . .
O2 C4 C3 C2 0.1(13) . . . .
C5 C4 C3 C2 -179.7(8) . . . .
Cu1 O1 C2 C3 0.2(11) . . . .
Cu1 O1 C2 C1 -179.0(5) . . . .
C4 C3 C2 O1 -1.4(13) . . . .
C4 C3 C2 C1 177.8(8) . . . .
C40 C35 C36 C37 -0.3(12) . . . .
C30 C35 C36 C37 177.1(8) . . . .
O6 C38 C37 C36 -179.9(8) . . . .
C39 C38 C37 C36 2.2(14) . . . .
C35 C36 C37 C38 -1.4(14) . . . .
C36 C35 C40 C39 1.4(13) . . . .
C30 C35 C40 C39 -176.1(8) . . . .
O6 C38 C39 C40 -179.1(8) . . . .
C37 C38 C39 C40 -1.2(14) . . . .
C35 C40 C39 C38 -0.6(14) . . . .
O5 Cu2 N4 C34 -13.5(6) . . . .
O4 Cu2 N4 C34 -82(4) . . . .
N3 Cu2 N4 C34 172.9(6) . . . .
O5 Cu2 N4 C31 154.4(6) . . . .
O4 Cu2 N4 C31 86(4) . . . .
N3 Cu2 N4 C31 -19.1(6) . . . .
O5 Cu2 N3 C26 112.4(18) . . . .
O4 Cu2 N3 C26 17.2(6) . . . .
N4 Cu2 N3 C26 -165.9(6) . . . .
O5 Cu2 N3 C29 -63(2) . . . .
O4 Cu2 N3 C29 -158.4(5) . . . .
N4 Cu2 N3 C29 18.4(5) . . . .
C29 N3 C26 C27 0.0(8) . . . .
Cu2 N3 C26 C27 -176.3(5) . . . .
C34 N4 C31 C30 -176.7(7) . . . .
Cu2 N4 C31 C30 13.3(10) . . . .
C34 N4 C31 C32 0.4(8) . . . .
Cu2 N4 C31 C32 -169.6(5) . . . .
C26 N3 C29 C30 171.5(6) . . . .
Cu2 N3 C29 C30 -12.2(9) . . . .
C26 N3 C29 C28 -0.1(7) . . . .
Cu2 N3 C29 C28 176.2(4) . . . .
N4 C31 C30 C29 0.7(11) . . . .
C32 C31 C30 C29 -175.8(7) . . . .
N4 C31 C30 C35 -177.7(6) . . . .
C32 C31 C30 C35 5.8(11) . . . .
N3 C29 C30 C31 -1.1(11) . . . .
C28 C29 C30 C31 168.6(7) . . . .
N3 C29 C30 C35 177.2(6) . . . .
C28 C29 C30 C35 -13.1(10) . . . .
C40 C35 C30 C31 106.4(8) . . . .
C36 C35 C30 C31 -70.8(9) . . . .
C40 C35 C30 C29 -72.0(9) . . . .
C36 C35 C30 C29 110.7(8) . . . .
N4 C31 C32 C33 -0.3(9) . . . .
C30 C31 C32 C33 176.5(7) . . . .
N3 C29 C28 C27 0.1(8) . . . .
C30 C29 C28 C27 -171.0(7) . . . .
C31 N4 C34 C33 -0.3(9) . . . .
Cu2 N4 C34 C33 169.8(6) . . . .
C29 C28 C27 C26 -0.1(9) . . . .
N3 C26 C27 C28 0.1(9) . . . .
C31 C32 C33 C34 0.1(10) . . . .
N4 C34 C33 C32 0.1(11) . . . .
O4 Cu2 O5 C24 16.8(6) . . . .
N4 Cu2 O5 C24 -160.2(6) . . . .
N3 Cu2 O5 C24 -78(2) . . . .
O5 Cu2 O4 C22 -14.4(6) . . . .
N4 Cu2 O4 C22 54(4) . . . .
N3 Cu2 O4 C22 159.1(6) . . . .
Cu2 O5 C24 C23 -11.2(11) . . . .
Cu2 O5 C24 C25 168.5(5) . . . .
O5 C24 C23 C22 -3.8(12) . . . .
C25 C24 C23 C22 176.5(7) . . . .
Cu2 O4 C22 C23 6.0(10) . . . .
Cu2 O4 C22 C21 -175.9(5) . . . .
C24 C23 C22 O4 6.6(12) . . . .
C24 C23 C22 C21 -171.4(7) . . . .
O10 Cu3 O7 C42 87(4) . . . .
O9 Cu3 O7 C42 175.4(6) . . . .
O8 Cu3 O7 C42 2.5(6) . . . .
O10 Cu3 O8 C44 -178.6(8) . . . .
O9 Cu3 O8 C44 -84(2) . . . .
O7 Cu3 O8 C44 -2.3(8) . . . .
O10 Cu3 O9 C47 3.7(7) . . . .
O8 Cu3 O9 C47 -90(2) . . . .
O7 Cu3 O9 C47 -172.6(7) . . . .
O9 Cu3 O10 C49 -0.7(7) . . . .
O8 Cu3 O10 C49 172.2(7) . . . .
O7 Cu3 O10 C49 88(3) . . . .
Cu3 O9 C47 C48 -5.1(12) . . . .
Cu3 O9 C47 C46 177.4(6) . . . .
O9 C47 C48 C49 2.7(15) . . . .
C46 C47 C48 C49 -180.0(9) . . . .
Cu3 O10 C49 C48 -1.2(13) . . . .
Cu3 O10 C49 C50 177.9(6) . . . .
C47 C48 C49 O10 0.7(16) . . . .
C47 C48 C49 C50 -178.3(9) . . . .
Cu3 O7 C42 C43 0.0(11) . . . .
Cu3 O7 C42 C41 -179.9(6) . . . .
Cu3 O8 C44 C43 -0.5(15) . . . .
Cu3 O8 C44 C45 176.9(7) . . . .
O8 C44 C43 C42 4.3(17) . . . .
C45 C44 C43 C42 -172.9(10) . . . .
O7 C42 C43 C44 -4.0(15) . . . .
C41 C42 C43 C44 175.9(10) . . . .
